data_1508290
loop_
_publ_author_name
'Chen, Bo'
'Fan, Wu'
'Chai, Guobi'
'Ma, Shengming'

_publ_section_title
;
 Electronic effect directed Au(I)-catalyzed cyclic C2-H bond
 functionalization of 3-allenylindoles.
;
_journal_issue 14
_journal_name_full 'Organic letters'
_journal_page_first 3616
_journal_page_last 3619
_journal_paper_doi 10.1021/ol301408g
_journal_volume 14
_journal_year 2012
_chemical_formula_sum 'C22 H21 N O4 S'
_chemical_formula_weight 395.46
_chemical_name_systematic
; 
 ? 
;
_space_group_IT_number 15
_symmetry_cell_setting monoclinic
_symmetry_space_group_name_Hall '-C 2yc'
_symmetry_space_group_name_H-M 'C 1 2/c 1'
_atom_sites_solution_hydrogens geom
_atom_sites_solution_primary direct
_atom_sites_solution_secondary difmap
_audit_creation_method SHELXL-97
_cell_angle_alpha 90.00
_cell_angle_beta 107.3010(10)
_cell_angle_gamma 90.00
_cell_formula_units_Z 8
_cell_length_a 15.4952(6)
_cell_length_b 19.4413(8)
_cell_length_c 13.8414(6)
_cell_measurement_temperature 173(2)
_cell_volume 3981.0(3)
_computing_structure_refinement 'SHELXL-97 (Sheldrick, 1997)'
_computing_structure_solution 'SHELXS-97 (Sheldrick, 1990)'
_diffrn_ambient_temperature 173(2)
_diffrn_measured_fraction_theta_full 1.000
_diffrn_measured_fraction_theta_max 1.000
_diffrn_radiation_monochromator graphite
_diffrn_radiation_source 'fine-focus sealed tube'
_diffrn_radiation_type MoK\a
_diffrn_radiation_wavelength 0.71073
_diffrn_reflns_av_R_equivalents 0.0251
_diffrn_reflns_av_sigmaI/netI 0.0159
_diffrn_reflns_limit_h_max 18
_diffrn_reflns_limit_h_min -17
_diffrn_reflns_limit_k_max 23
_diffrn_reflns_limit_k_min -23
_diffrn_reflns_limit_l_max 16
_diffrn_reflns_limit_l_min -16
_diffrn_reflns_number 22907
_diffrn_reflns_theta_full 25.01
_diffrn_reflns_theta_max 25.01
_diffrn_reflns_theta_min 1.73
_exptl_absorpt_coefficient_mu 0.190
_exptl_absorpt_correction_T_max 0.9720
_exptl_absorpt_correction_T_min 0.9192
_exptl_absorpt_correction_type multi-scan
_exptl_crystal_colour yellow
_exptl_crystal_density_diffrn 1.320
_exptl_crystal_density_method 'not measured'
_exptl_crystal_description block
_exptl_crystal_F_000 1664
_exptl_crystal_size_max 0.45
_exptl_crystal_size_mid 0.22
_exptl_crystal_size_min 0.15
_refine_diff_density_max 0.341
_refine_diff_density_min -0.341
_refine_diff_density_rms 0.040
_refine_ls_extinction_method none
_refine_ls_goodness_of_fit_ref 1.020
_refine_ls_hydrogen_treatment mixed
_refine_ls_matrix_type full
_refine_ls_number_parameters 257
_refine_ls_number_reflns 3517
_refine_ls_number_restraints 0
_refine_ls_restrained_S_all 1.020
_refine_ls_R_factor_all 0.0404
_refine_ls_R_factor_gt 0.0362
_refine_ls_shift/su_max 0.001
_refine_ls_shift/su_mean 0.000
_refine_ls_structure_factor_coef Fsqd
_refine_ls_weighting_details 'calc w=1/[\s^2^(Fo^2^)+(0.0499P)^2^+4.0401P] where P=(Fo^2^+2Fc^2^)/3'
_refine_ls_weighting_scheme calc
_refine_ls_wR_factor_gt 0.0950
_refine_ls_wR_factor_ref 0.0988
_reflns_number_gt 3152
_reflns_number_total 3517
_reflns_threshold_expression >2sigma(I)
_cod_data_source_file ol301408g_si_001.cif
_cod_data_source_block z
_cod_depositor_comments
;
The following automatic conversions were performed:

'_symmetry_cell_setting' value 'Monoclinic' changed to 'monoclinic'
according to /home/saulius/struct/CIF-dictionaries/cif_core.dic
dictionary named 'cif_core.dic' version 2.4.2 from 2011-04-26.

Automatic conversion script
Id: cif_fix_values 1891 2012-01-12 08:04:46Z andrius 

 Adding full bibliography for 1508290.cif.
;
_cod_original_sg_symbol_H-M C2/c
_cod_database_code 1508290

loop_
_symmetry_equiv_pos_as_xyz
'x, y, z'
'-x, y, -z+1/2'
'x+1/2, y+1/2, z'
'-x+1/2, y+1/2, -z+1/2'
'-x, -y, -z'
'x, -y, z-1/2'
'-x+1/2, -y+1/2, -z'
'x+1/2, -y+1/2, z-1/2'

loop_
_atom_site_label
_atom_site_type_symbol
_atom_site_fract_x
_atom_site_fract_y
_atom_site_fract_z
_atom_site_U_iso_or_equiv
_atom_site_adp_type
_atom_site_occupancy
_atom_site_symmetry_multiplicity
_atom_site_calc_flag
_atom_site_refinement_flags
N1 N 0.22165(9) 0.39935(7) 0.65107(10) 0.0293(3) Uani 1 1 d .
S1 S 0.13709(3) 0.38991(2) 0.54444(3) 0.03099(13) Uani 1 1 d .
O1 O 0.17154(9) 0.34746(6) 0.48090(9) 0.0392(3) Uani 1 1 d .
O2 O 0.10516(8) 0.45747(6) 0.51338(9) 0.0384(3) Uani 1 1 d .
O3 O 0.37516(9) 0.55181(7) 1.02928(10) 0.0503(4) Uani 1 1 d .
O4 O 0.41015(11) 0.44037(8) 1.02686(10) 0.0561(4) Uani 1 1 d .
C1 C 0.28009(11) 0.34449(8) 0.69983(12) 0.0306(4) Uani 1 1 d .
C2 C 0.29936(12) 0.28222(9) 0.66101(14) 0.0376(4) Uani 1 1 d .
H2A H 0.2703 0.2694 0.5928 0.045 Uiso 1 1 calc R
C3 C 0.36219(14) 0.23985(9) 0.72530(15) 0.0450(5) Uani 1 1 d .
H3A H 0.3764 0.1970 0.7007 0.054 Uiso 1 1 calc R
C4 C 0.40518(14) 0.25816(10) 0.82503(15) 0.0480(5) Uani 1 1 d .
H4A H 0.4476 0.2275 0.8675 0.058 Uiso 1 1 calc R
C5 C 0.38710(13) 0.32011(9) 0.86315(14) 0.0415(4) Uani 1 1 d .
H5A H 0.4172 0.3326 0.9312 0.050 Uiso 1 1 calc R
C6 C 0.32394(11) 0.36420(8) 0.80023(12) 0.0319(4) Uani 1 1 d .
C7 C 0.29070(11) 0.43171(8) 0.81192(12) 0.0306(4) Uani 1 1 d .
C8 C 0.22942(11) 0.45111(8) 0.72459(12) 0.0293(3) Uani 1 1 d .
C9 C 0.19939(11) 0.52506(8) 0.72766(13) 0.0329(4) Uani 1 1 d .
C10 C 0.25477(11) 0.54285(9) 0.83495(14) 0.0357(4) Uani 1 1 d .
H10A H 0.2506(12) 0.5879(10) 0.8632(14) 0.039(5) Uiso 1 1 d .
C11 C 0.30666(11) 0.49039(9) 0.88228(13) 0.0343(4) Uani 1 1 d .
C12 C 0.36898(12) 0.49008(10) 0.98577(14) 0.0387(4) Uani 1 1 d .
C13 C 0.43638(14) 0.55627(13) 1.13033(15) 0.0551(6) Uani 1 1 d .
H13A H 0.4363 0.6033 1.1557 0.083 Uiso 1 1 calc R
H13B H 0.4975 0.5442 1.1294 0.083 Uiso 1 1 calc R
H13C H 0.4170 0.5244 1.1746 0.083 Uiso 1 1 calc R
C14 C 0.05187(11) 0.34416(8) 0.57697(12) 0.0326(4) Uani 1 1 d .
C15 C -0.02288(12) 0.37866(9) 0.58701(14) 0.0408(4) Uani 1 1 d .
H15A H -0.0273 0.4272 0.5796 0.049 Uiso 1 1 calc R
C16 C -0.09139(13) 0.34143(10) 0.60813(15) 0.0471(5) Uani 1 1 d .
H16A H -0.1431 0.3649 0.6148 0.056 Uiso 1 1 calc R
C17 C -0.08577(13) 0.27051(10) 0.61968(14) 0.0435(5) Uani 1 1 d .
C18 C -0.00940(13) 0.23746(9) 0.61038(14) 0.0430(5) Uani 1 1 d .
H18A H -0.0042 0.1890 0.6195 0.052 Uiso 1 1 calc R
C19 C 0.05938(13) 0.27310(9) 0.58815(13) 0.0385(4) Uani 1 1 d .
H19A H 0.1108 0.2496 0.5807 0.046 Uiso 1 1 calc R
C20 C -0.16165(15) 0.22968(12) 0.63867(17) 0.0580(6) Uani 1 1 d .
H20A H -0.2098 0.2610 0.6434 0.087 Uiso 1 1 calc R
H20B H -0.1389 0.2041 0.7022 0.087 Uiso 1 1 calc R
H20C H -0.1857 0.1974 0.5828 0.087 Uiso 1 1 calc R
C21 C 0.22789(13) 0.57121(9) 0.65238(15) 0.0416(4) Uani 1 1 d .
H21A H 0.2924 0.5646 0.6606 0.062 Uiso 1 1 calc R
H21B H 0.2168 0.6195 0.6653 0.062 Uiso 1 1 calc R
H21C H 0.1927 0.5590 0.5832 0.062 Uiso 1 1 calc R
C22 C 0.09851(12) 0.53398(9) 0.71710(15) 0.0415(4) Uani 1 1 d .
H22A H 0.0821 0.5041 0.7659 0.062 Uiso 1 1 calc R
H22B H 0.0625 0.5215 0.6483 0.062 Uiso 1 1 calc R
H22C H 0.0866 0.5820 0.7304 0.062 Uiso 1 1 calc R

loop_
_atom_site_aniso_label
_atom_site_aniso_U_11
_atom_site_aniso_U_22
_atom_site_aniso_U_33
_atom_site_aniso_U_23
_atom_site_aniso_U_13
_atom_site_aniso_U_12
N1 0.0341(7) 0.0258(7) 0.0268(7) -0.0022(5) 0.0072(6) -0.0024(5)
S1 0.0381(2) 0.0291(2) 0.0240(2) 0.00101(15) 0.00647(17) -0.00443(16)
O1 0.0517(7) 0.0386(7) 0.0273(6) -0.0023(5) 0.0116(6) -0.0046(5)
O2 0.0450(7) 0.0328(6) 0.0338(6) 0.0065(5) 0.0062(5) -0.0032(5)
O3 0.0459(8) 0.0573(8) 0.0408(7) -0.0230(6) 0.0020(6) 0.0007(6)
O4 0.0689(10) 0.0566(9) 0.0350(7) -0.0070(7) 0.0035(7) 0.0084(7)
C1 0.0347(9) 0.0277(8) 0.0288(8) 0.0004(6) 0.0088(7) -0.0025(7)
C2 0.0467(10) 0.0300(8) 0.0340(9) -0.0037(7) 0.0087(8) -0.0014(7)
C3 0.0572(12) 0.0292(9) 0.0454(11) -0.0027(8) 0.0104(9) 0.0065(8)
C4 0.0567(12) 0.0370(10) 0.0424(11) 0.0046(8) 0.0029(9) 0.0097(9)
C5 0.0499(11) 0.0373(9) 0.0322(9) 0.0008(7) 0.0042(8) 0.0013(8)
C6 0.0366(9) 0.0290(8) 0.0303(8) -0.0020(7) 0.0103(7) -0.0042(7)
C7 0.0337(8) 0.0309(8) 0.0288(8) -0.0028(7) 0.0113(7) -0.0035(7)
C8 0.0314(8) 0.0273(8) 0.0307(8) -0.0033(7) 0.0116(7) -0.0049(6)
C9 0.0310(8) 0.0287(8) 0.0391(9) -0.0044(7) 0.0106(7) -0.0031(6)
C10 0.0340(9) 0.0340(9) 0.0410(10) -0.0130(8) 0.0141(8) -0.0044(7)
C11 0.0338(9) 0.0379(9) 0.0325(9) -0.0098(7) 0.0121(7) -0.0045(7)
C12 0.0368(9) 0.0477(11) 0.0340(9) -0.0103(8) 0.0140(8) -0.0017(8)
C13 0.0428(11) 0.0776(15) 0.0403(11) -0.0259(10) 0.0054(9) -0.0049(10)
C14 0.0375(9) 0.0327(9) 0.0236(8) -0.0013(7) 0.0027(7) -0.0086(7)
C15 0.0430(10) 0.0342(9) 0.0437(10) -0.0048(8) 0.0105(8) -0.0075(8)
C16 0.0444(11) 0.0473(11) 0.0511(12) -0.0095(9) 0.0167(9) -0.0101(9)
C17 0.0492(11) 0.0476(11) 0.0313(9) -0.0056(8) 0.0083(8) -0.0197(9)
C18 0.0554(12) 0.0336(9) 0.0349(10) 0.0011(7) 0.0055(9) -0.0131(8)
C19 0.0442(10) 0.0334(9) 0.0334(9) -0.0002(7) 0.0045(8) -0.0051(7)
C20 0.0605(13) 0.0610(13) 0.0544(13) -0.0036(10) 0.0198(11) -0.0264(11)
C21 0.0434(10) 0.0301(9) 0.0520(11) 0.0015(8) 0.0154(9) -0.0045(7)
C22 0.0334(9) 0.0391(9) 0.0522(11) -0.0084(8) 0.0130(8) -0.0005(7)

loop_
_atom_type_symbol
_atom_type_description
_atom_type_scat_dispersion_real
_atom_type_scat_dispersion_imag
_atom_type_scat_source
C C 0.0033 0.0016 'International Tables Vol C Tables 4.2.6.8 and 6.1.1.4'
H H 0.0000 0.0000 'International Tables Vol C Tables 4.2.6.8 and 6.1.1.4'
N N 0.0061 0.0033 'International Tables Vol C Tables 4.2.6.8 and 6.1.1.4'
O O 0.0106 0.0060 'International Tables Vol C Tables 4.2.6.8 and 6.1.1.4'
S S 0.1246 0.1234 'International Tables Vol C Tables 4.2.6.8 and 6.1.1.4'

loop_
_geom_angle_atom_site_label_1
_geom_angle_atom_site_label_2
_geom_angle_atom_site_label_3
_geom_angle
C8 N1 C1 106.56(13)
C8 N1 S1 126.39(11)
C1 N1 S1 123.77(11)
O1 S1 O2 120.64(7)
O1 S1 N1 105.72(7)
O2 S1 N1 106.07(7)
O1 S1 C14 108.27(8)
O2 S1 C14 108.91(8)
N1 S1 C14 106.34(7)
C12 O3 C13 115.53(16)
C2 C1 C6 121.47(15)
C2 C1 N1 130.09(15)
C6 C1 N1 108.36(14)
C3 C2 C1 117.48(16)
C3 C2 H2A 121.3
C1 C2 H2A 121.3
C2 C3 C4 121.73(17)
C2 C3 H3A 119.1
C4 C3 H3A 119.1
C5 C4 C3 120.86(17)
C5 C4 H4A 119.6
C3 C4 H4A 119.6
C4 C5 C6 118.91(17)
C4 C5 H5A 120.5
C6 C5 H5A 120.5
C5 C6 C1 119.53(15)
C5 C6 C7 134.42(16)
C1 C6 C7 106.02(14)
C8 C7 C6 109.56(14)
C8 C7 C11 108.11(14)
C6 C7 C11 141.91(16)
C7 C8 N1 109.46(14)
C7 C8 C9 112.33(14)
N1 C8 C9 137.38(15)
C8 C9 C10 98.90(13)
C8 C9 C22 114.63(13)
C10 C9 C22 109.31(14)
C8 C9 C21 112.49(14)
C10 C9 C21 109.73(14)
C22 C9 C21 111.05(15)
C11 C10 C9 112.74(15)
C11 C10 H10A 126.3(11)
C9 C10 H10A 121.0(11)
C10 C11 C12 127.09(16)
C10 C11 C7 107.90(15)
C12 C11 C7 125.01(16)
O4 C12 O3 123.54(17)
O4 C12 C11 124.46(17)
O3 C12 C11 112.00(16)
O3 C13 H13A 109.5
O3 C13 H13B 109.5
H13A C13 H13B 109.5
O3 C13 H13C 109.5
H13A C13 H13C 109.5
H13B C13 H13C 109.5
C15 C14 C19 121.07(16)
C15 C14 S1 119.76(13)
C19 C14 S1 119.12(14)
C14 C15 C16 119.06(17)
C14 C15 H15A 120.5
C16 C15 H15A 120.5
C15 C16 C17 121.16(19)
C15 C16 H16A 119.4
C17 C16 H16A 119.4
C18 C17 C16 118.43(17)
C18 C17 C20 120.31(18)
C16 C17 C20 121.2(2)
C19 C18 C17 121.68(17)
C19 C18 H18A 119.2
C17 C18 H18A 119.2
C18 C19 C14 118.60(18)
C18 C19 H19A 120.7
C14 C19 H19A 120.7
C17 C20 H20A 109.5
C17 C20 H20B 109.5
H20A C20 H20B 109.5
C17 C20 H20C 109.5
H20A C20 H20C 109.5
H20B C20 H20C 109.5
C9 C21 H21A 109.5
C9 C21 H21B 109.5
H21A C21 H21B 109.5
C9 C21 H21C 109.5
H21A C21 H21C 109.5
H21B C21 H21C 109.5
C9 C22 H22A 109.5
C9 C22 H22B 109.5
H22A C22 H22B 109.5
C9 C22 H22C 109.5
H22A C22 H22C 109.5
H22B C22 H22C 109.5

loop_
_geom_bond_atom_site_label_1
_geom_bond_atom_site_label_2
_geom_bond_distance
N1 C8 1.411(2)
N1 C1 1.432(2)
N1 S1 1.6669(14)
S1 O1 1.4209(13)
S1 O2 1.4240(12)
S1 C14 1.7582(17)
O3 C12 1.333(2)
O3 C13 1.440(2)
O4 C12 1.204(2)
C1 C2 1.392(2)
C1 C6 1.406(2)
C2 C3 1.379(3)
C2 H2A 0.9500
C3 C4 1.389(3)
C3 H3A 0.9500
C4 C5 1.377(3)
C4 H4A 0.9500
C5 C6 1.394(2)
C5 H5A 0.9500
C6 C7 1.437(2)
C7 C8 1.350(2)
C7 C11 1.472(2)
C8 C9 1.515(2)
C9 C10 1.518(2)
C9 C22 1.536(2)
C9 C21 1.536(2)
C10 C11 1.343(3)
C10 H10A 0.97(2)
C11 C12 1.470(2)
C13 H13A 0.9800
C13 H13B 0.9800
C13 H13C 0.9800
C14 C15 1.381(3)
C14 C19 1.391(2)
C15 C16 1.386(3)
C15 H15A 0.9500
C16 C17 1.388(3)
C16 H16A 0.9500
C17 C18 1.386(3)
C17 C20 1.505(3)
C18 C19 1.380(3)
C18 H18A 0.9500
C19 H19A 0.9500
C20 H20A 0.9800
C20 H20B 0.9800
C20 H20C 0.9800
C21 H21A 0.9800
C21 H21B 0.9800
C21 H21C 0.9800
C22 H22A 0.9800
C22 H22B 0.9800
C22 H22C 0.9800

loop_
_geom_torsion_atom_site_label_1
_geom_torsion_atom_site_label_2
_geom_torsion_atom_site_label_3
_geom_torsion_atom_site_label_4
_geom_torsion
C8 N1 S1 O1 161.08(13)
C1 N1 S1 O1 -42.18(14)
C8 N1 S1 O2 31.88(15)
C1 N1 S1 O2 -171.38(12)
C8 N1 S1 C14 -83.96(14)
C1 N1 S1 C14 72.78(14)
C8 N1 C1 C2 -178.19(17)
S1 N1 C1 C2 21.2(2)
C8 N1 C1 C6 -1.61(17)
S1 N1 C1 C6 -162.24(12)
C6 C1 C2 C3 1.0(3)
N1 C1 C2 C3 177.24(17)
C1 C2 C3 C4 -0.2(3)
C2 C3 C4 C5 -0.7(3)
C3 C4 C5 C6 0.7(3)
C4 C5 C6 C1 0.2(3)
C4 C5 C6 C7 -177.68(19)
C2 C1 C6 C5 -1.1(3)
N1 C1 C6 C5 -178.00(15)
C2 C1 C6 C7 177.35(15)
N1 C1 C6 C7 0.41(17)
C5 C6 C7 C8 179.07(19)
C1 C6 C7 C8 1.00(19)
C5 C6 C7 C11 8.0(4)
C1 C6 C7 C11 -170.1(2)
C6 C7 C8 N1 -2.05(18)
C11 C7 C8 N1 172.20(13)
C6 C7 C8 C9 -173.49(13)
C11 C7 C8 C9 0.76(19)
C1 N1 C8 C7 2.26(17)
S1 N1 C8 C7 162.24(12)
C1 N1 C8 C9 170.52(17)
S1 N1 C8 C9 -29.5(3)
C7 C8 C9 C10 -1.02(17)
N1 C8 C9 C10 -169.05(18)
C7 C8 C9 C22 -117.12(17)
N1 C8 C9 C22 74.8(2)
C7 C8 C9 C21 114.74(16)
N1 C8 C9 C21 -53.3(2)
C8 C9 C10 C11 0.96(18)
C22 C9 C10 C11 121.08(16)
C21 C9 C10 C11 -116.91(17)
C9 C10 C11 C12 179.37(16)
C9 C10 C11 C7 -0.6(2)
C8 C7 C11 C10 -0.11(19)
C6 C7 C11 C10 171.1(2)
C8 C7 C11 C12 179.92(16)
C6 C7 C11 C12 -8.9(3)
C13 O3 C12 O4 0.9(3)
C13 O3 C12 C11 -178.81(15)
C10 C11 C12 O4 175.46(19)
C7 C11 C12 O4 -4.6(3)
C10 C11 C12 O3 -4.9(3)
C7 C11 C12 O3 175.10(15)
O1 S1 C14 C15 -144.33(14)
O2 S1 C14 C15 -11.45(16)
N1 S1 C14 C15 102.46(14)
O1 S1 C14 C19 33.10(15)
O2 S1 C14 C19 165.97(13)
N1 S1 C14 C19 -80.11(14)
C19 C14 C15 C16 -0.3(3)
S1 C14 C15 C16 177.07(14)
C14 C15 C16 C17 0.3(3)
C15 C16 C17 C18 0.5(3)
C15 C16 C17 C20 -177.64(18)
C16 C17 C18 C19 -1.3(3)
C20 C17 C18 C19 176.85(17)
C17 C18 C19 C14 1.3(3)
C15 C14 C19 C18 -0.5(3)
S1 C14 C19 C18 -177.87(13)

loop_
_cod_related_entry_id
_cod_related_entry_database
_cod_related_entry_code
1 ChemSpider 30651977
